data_4518973
loop_
_publ_author_name
'Bera, Satabdi'
'Roy, Saikat'
'Pal, Shyam Chand'
'Anoop, Anakuthil'
'Samanta, Rajarshi'

_publ_section_title
;
 Iridium(III)-Catalyzed Intermolecular Mild N-Arylation of Aliphatic
 Amides Using Quinoid Carbene: A Migratory Insertion-Based Approach
;
_journal_name_full 'ACS Catalysis'
_journal_page_first 10847
_journal_page_last 10854
_journal_paper_doi 10.1021/acscatal.1c02653
_journal_year 2021
_chemical_formula_sum 'C20 H28 Cl Ir N2 O2'
_chemical_formula_weight 556.09
_space_group_IT_number 2
_space_group_name_Hall '-P 1'
_space_group_name_H-M_alt 'P -1'
_symmetry_cell_setting triclinic
_symmetry_space_group_name_H-M 'P -1'
_atom_sites_solution_hydrogens geom
_atom_sites_solution_primary direct
_atom_sites_solution_secondary difmap
_audit_creation_method SHELXL-97
_cell_angle_alpha 94.989(2)
_cell_angle_beta 90.639(2)
_cell_angle_gamma 114.720(2)
_cell_formula_units_Z 2
_cell_length_a 8.3714(5)
_cell_length_b 8.8366(6)
_cell_length_c 15.5245(9)
_cell_measurement_reflns_used 9053
_cell_measurement_temperature 296(2)
_cell_measurement_theta_max 27.10
_cell_measurement_theta_min 2.68
_cell_volume 1037.80(11)
_computing_structure_refinement 'SHELXL-97 (Sheldrick, 1997)'
_computing_structure_solution 'SHELXS-97 (Sheldrick, 1990)'
_diffrn_ambient_temperature 296(2)
_diffrn_measured_fraction_theta_full 0.994
_diffrn_measured_fraction_theta_max 0.994
_diffrn_measurement_device_type 'Bruker P4'
_diffrn_measurement_method '\w scans'
_diffrn_radiation_monochromator graphite
_diffrn_radiation_source 'fine-focus sealed tube'
_diffrn_radiation_type MoK\a
_diffrn_radiation_wavelength 0.71073
_diffrn_reflns_av_R_equivalents 0.0445
_diffrn_reflns_av_sigmaI/netI 0.0305
_diffrn_reflns_limit_h_max 10
_diffrn_reflns_limit_h_min -10
_diffrn_reflns_limit_k_max 11
_diffrn_reflns_limit_k_min -11
_diffrn_reflns_limit_l_max 19
_diffrn_reflns_limit_l_min -18
_diffrn_reflns_number 24169
_diffrn_reflns_theta_full 27.14
_diffrn_reflns_theta_max 27.14
_diffrn_reflns_theta_min 2.55
_exptl_absorpt_coefficient_mu 6.577
_exptl_absorpt_correction_T_max 0.4387
_exptl_absorpt_correction_T_min 0.2430
_exptl_absorpt_correction_type multi-scan
_exptl_absorpt_process_details SADABS
_exptl_crystal_colour orange
_exptl_crystal_density_diffrn 1.780
_exptl_crystal_density_meas ?
_exptl_crystal_density_method 'not measured'
_exptl_crystal_description needle
_exptl_crystal_F_000 544
_exptl_crystal_size_max 0.30
_exptl_crystal_size_mid 0.20
_exptl_crystal_size_min 0.15
_refine_diff_density_max 4.199
_refine_diff_density_min -1.185
_refine_diff_density_rms 0.165
_refine_ls_extinction_method none
_refine_ls_goodness_of_fit_ref 1.094
_refine_ls_hydrogen_treatment constr
_refine_ls_matrix_type full
_refine_ls_number_parameters 241
_refine_ls_number_reflns 4563
_refine_ls_number_restraints 0
_refine_ls_restrained_S_all 1.094
_refine_ls_R_factor_all 0.0370
_refine_ls_R_factor_gt 0.0336
_refine_ls_shift/su_max 0.002
_refine_ls_shift/su_mean 0.000
_refine_ls_structure_factor_coef Fsqd
_refine_ls_weighting_details 'calc w=1/[\s^2^(Fo^2^)+(0.0566P)^2^+0.5004P] where P=(Fo^2^+2Fc^2^)/3'
_refine_ls_weighting_scheme calc
_refine_ls_wR_factor_gt 0.0836
_refine_ls_wR_factor_ref 0.0853
_reflns_number_gt 4223
_reflns_number_total 4563
_reflns_threshold_expression >2sigma(I)
_cod_data_source_file cs1c02653_si_003.cif
_cod_data_source_block f:Compound1
_cod_depositor_comments
;
The following automatic conversions were performed:

data item '_exptl_crystal_density_meas' value 'not measured' was
changed to '?' -- the value is perceived as not measured.

Automatic conversion script
Id: cif_fix_values 7556 2019-12-06 15:28:31Z antanas 
;
_cod_database_code 4518973

loop_
_symmetry_equiv_pos_as_xyz
'x, y, z'
'-x, -y, -z'

loop_
_atom_site_label
_atom_site_type_symbol
_atom_site_fract_x
_atom_site_fract_y
_atom_site_fract_z
_atom_site_U_iso_or_equiv
_atom_site_adp_type
_atom_site_occupancy
_atom_site_symmetry_multiplicity
_atom_site_calc_flag
_atom_site_refinement_flags
_atom_site_disorder_assembly
_atom_site_disorder_group
Ir1 Ir 0.86948(2) 0.956310(19) 0.741304(9) 0.03182(8) Uani 1 1 d . . .
Cl1 Cl 1.12942(18) 0.97994(18) 0.66803(9) 0.0482(3) Uani 1 1 d . . .
N1 N 0.9933(5) 0.9037(5) 0.8454(3) 0.0355(8) Uani 1 1 d . . .
N2 N 1.0265(5) 1.1924(5) 0.8041(3) 0.0364(8) Uani 1 1 d . . .
C6 C 1.1436(6) 1.2042(6) 0.8653(3) 0.0402(10) Uani 1 1 d . . .
C5 C 1.1192(6) 1.0369(6) 0.8907(3) 0.0388(10) Uani 1 1 d . . .
C12 C 0.5981(6) 0.7999(7) 0.7616(3) 0.0423(11) Uani 1 1 d . . .
C11 C 0.6535(6) 0.7228(6) 0.6901(4) 0.0431(11) Uani 1 1 d . . .
C14 C 0.6784(7) 0.9811(7) 0.6548(4) 0.0479(13) Uani 1 1 d . . .
C7 C 1.0352(7) 1.3480(6) 0.7746(4) 0.0465(12) Uani 1 1 d . . .
H7A H 1.0919 1.4380 0.8204 0.056 Uiso 1 1 calc R . .
H7B H 0.9161 1.3372 0.7646 0.056 Uiso 1 1 calc R . .
C8 C 1.1332(7) 1.3960(6) 0.6930(4) 0.0471(12) Uani 1 1 d . . .
H8A H 1.2531 1.4091 0.7028 0.057 Uiso 1 1 calc R . .
H8B H 1.0773 1.3066 0.6468 0.057 Uiso 1 1 calc R . .
C1 C 0.9624(8) 0.7501(7) 0.8659(4) 0.0474(12) Uani 1 1 d . . .
H1 H 0.8747 0.6576 0.8345 0.057 Uiso 1 1 calc R . .
C15 C 0.7006(7) 0.8360(7) 0.6249(3) 0.0452(12) Uani 1 1 d . . .
C16 C 0.6435(9) 0.5487(8) 0.6806(6) 0.0671(19) Uani 1 1 d . . .
H16A H 0.5341 0.4736 0.6508 0.101 Uiso 1 1 calc R . .
H16B H 0.6502 0.5139 0.7369 0.101 Uiso 1 1 calc R . .
H16C H 0.7397 0.5470 0.6481 0.101 Uiso 1 1 calc R . .
C13 C 0.6122(7) 0.9585(7) 0.7399(3) 0.0448(12) Uani 1 1 d . . .
C19 C 0.6906(11) 1.1181(10) 0.6007(6) 0.085(3) Uani 1 1 d . . .
H19A H 0.7733 1.1281 0.5568 0.127 Uiso 1 1 calc R . .
H19B H 0.7293 1.2221 0.6368 0.127 Uiso 1 1 calc R . .
H19C H 0.5769 1.0917 0.5738 0.127 Uiso 1 1 calc R . .
O1 O 1.2613(5) 1.3353(5) 0.9030(3) 0.0583(10) Uani 1 1 d . . .
C4 C 1.2194(8) 1.0182(8) 0.9574(3) 0.0523(13) Uani 1 1 d . . .
H4 H 1.3078 1.1119 0.9876 0.063 Uiso 1 1 calc R . .
C2 C 1.0569(9) 0.7250(8) 0.9324(4) 0.0559(14) Uani 1 1 d . . .
H2 H 1.0325 0.6172 0.9458 0.067 Uiso 1 1 calc R . .
C9 C 1.1363(9) 1.5568(8) 0.6653(5) 0.0601(15) Uani 1 1 d . . .
H9A H 1.0160 1.5450 0.6600 0.072 Uiso 1 1 calc R . .
H9B H 1.1976 1.6461 0.7108 0.072 Uiso 1 1 calc R . .
C3 C 1.1876(8) 0.8612(8) 0.9786(4) 0.0594(16) Uani 1 1 d . . .
H3 H 1.2532 0.8470 1.0234 0.071 Uiso 1 1 calc R . .
C10 C 1.2218(10) 1.6083(9) 0.5817(5) 0.0703(18) Uani 1 1 d . . .
H10A H 1.3419 1.6228 0.5863 0.105 Uiso 1 1 calc R . .
H10B H 1.2187 1.7119 0.5698 0.105 Uiso 1 1 calc R . .
H10C H 1.1594 1.5232 0.5355 0.105 Uiso 1 1 calc R . .
C18 C 0.5498(9) 1.0725(10) 0.7928(5) 0.074(2) Uani 1 1 d . . .
H18A H 0.4623 1.0890 0.7594 0.111 Uiso 1 1 calc R . .
H18B H 0.6476 1.1785 0.8086 0.111 Uiso 1 1 calc R . .
H18C H 0.4997 1.0227 0.8443 0.111 Uiso 1 1 calc R . .
C20 C 0.7591(10) 0.8040(11) 0.5367(4) 0.082(2) Uani 1 1 d . . .
H20A H 0.6578 0.7465 0.4975 0.124 Uiso 1 1 calc R . .
H20B H 0.8232 0.7364 0.5403 0.124 Uiso 1 1 calc R . .
H20C H 0.8336 0.9087 0.5161 0.124 Uiso 1 1 calc R . .
C17 C 0.5219(9) 0.7228(10) 0.8423(4) 0.0681(18) Uani 1 1 d . . .
H17A H 0.5379 0.8097 0.8878 0.102 Uiso 1 1 calc R . .
H17B H 0.5804 0.6563 0.8595 0.102 Uiso 1 1 calc R . .
H17C H 0.3984 0.6531 0.8315 0.102 Uiso 1 1 calc R . .
O2 O 1.3636(7) 0.5894(6) 1.0528(3) 0.0747(13) Uani 1 1 d . . .

loop_
_atom_site_aniso_label
_atom_site_aniso_U_11
_atom_site_aniso_U_22
_atom_site_aniso_U_33
_atom_site_aniso_U_23
_atom_site_aniso_U_13
_atom_site_aniso_U_12
Ir1 0.03142(12) 0.03077(11) 0.03059(11) 0.00260(7) -0.00112(7) 0.01063(8)
Cl1 0.0450(7) 0.0594(8) 0.0448(7) 0.0062(6) 0.0094(5) 0.0260(6)
N1 0.033(2) 0.037(2) 0.033(2) 0.0030(16) -0.0026(15) 0.0129(17)
N2 0.035(2) 0.0287(18) 0.039(2) 0.0006(15) -0.0015(16) 0.0087(16)
C6 0.035(3) 0.039(3) 0.039(3) 0.000(2) 0.0007(19) 0.008(2)
C5 0.035(3) 0.046(3) 0.031(2) -0.001(2) 0.0000(18) 0.014(2)
C12 0.031(2) 0.050(3) 0.039(3) 0.001(2) -0.0064(19) 0.011(2)
C11 0.030(2) 0.038(2) 0.048(3) -0.006(2) -0.011(2) 0.003(2)
C14 0.044(3) 0.044(3) 0.048(3) 0.006(2) -0.015(2) 0.011(2)
C7 0.045(3) 0.032(2) 0.061(3) 0.006(2) 0.004(2) 0.015(2)
C8 0.041(3) 0.038(3) 0.062(3) 0.008(2) 0.003(2) 0.016(2)
C1 0.055(3) 0.042(3) 0.043(3) 0.010(2) -0.004(2) 0.018(2)
C15 0.040(3) 0.055(3) 0.032(2) 0.000(2) -0.0051(19) 0.012(2)
C16 0.048(4) 0.039(3) 0.106(6) -0.008(3) -0.011(3) 0.013(3)
C13 0.029(2) 0.057(3) 0.046(3) -0.006(2) -0.008(2) 0.018(2)
C19 0.077(5) 0.074(5) 0.091(6) 0.034(4) -0.033(4) 0.016(4)
O1 0.051(2) 0.045(2) 0.059(2) -0.0084(18) -0.0142(18) 0.0034(18)
C4 0.046(3) 0.066(4) 0.039(3) 0.004(2) -0.009(2) 0.018(3)
C2 0.069(4) 0.058(3) 0.051(3) 0.019(3) 0.003(3) 0.034(3)
C9 0.060(4) 0.049(3) 0.077(4) 0.019(3) 0.007(3) 0.026(3)
C3 0.062(4) 0.081(4) 0.041(3) 0.012(3) -0.008(3) 0.035(4)
C10 0.080(5) 0.067(4) 0.068(4) 0.025(3) -0.001(3) 0.032(4)
C18 0.055(4) 0.079(5) 0.092(5) -0.027(4) -0.016(4) 0.040(4)
C20 0.076(5) 0.108(6) 0.037(3) -0.010(3) 0.003(3) 0.017(4)
C17 0.049(4) 0.085(5) 0.049(3) 0.017(3) 0.001(3) 0.005(3)
O2 0.073(3) 0.069(3) 0.079(3) -0.008(2) 0.003(2) 0.030(3)

loop_
_atom_type_symbol
_atom_type_description
_atom_type_scat_dispersion_real
_atom_type_scat_dispersion_imag
_atom_type_scat_source
C C 0.0033 0.0016 'International Tables Vol C Tables 4.2.6.8 and 6.1.1.4'
H H 0.0000 0.0000 'International Tables Vol C Tables 4.2.6.8 and 6.1.1.4'
N N 0.0061 0.0033 'International Tables Vol C Tables 4.2.6.8 and 6.1.1.4'
Ir Ir -1.4442 7.9887 'International Tables Vol C Tables 4.2.6.8 and 6.1.1.4'
Cl Cl 0.1484 0.1585 'International Tables Vol C Tables 4.2.6.8 and 6.1.1.4'
O O 0.0106 0.0060 'International Tables Vol C Tables 4.2.6.8 and 6.1.1.4'

loop_
_geom_angle_atom_site_label_1
_geom_angle_atom_site_label_2
_geom_angle_atom_site_label_3
_geom_angle
_geom_angle_site_symmetry_1
_geom_angle_site_symmetry_3
_geom_angle_publ_flag
N2 Ir1 N1 76.38(16) . . ?
N2 Ir1 C12 127.56(18) . . ?
N1 Ir1 C12 100.22(17) . . ?
N2 Ir1 C13 101.73(19) . . ?
N1 Ir1 C13 126.04(19) . . ?
C12 Ir1 C13 38.6(2) . . ?
N2 Ir1 C14 108.25(19) . . ?
N1 Ir1 C14 164.1(2) . . ?
C12 Ir1 C14 64.7(2) . . ?
C13 Ir1 C14 38.7(2) . . ?
N2 Ir1 C11 165.72(19) . . ?
N1 Ir1 C11 107.34(18) . . ?
C12 Ir1 C11 38.7(2) . . ?
C13 Ir1 C11 64.7(2) . . ?
C14 Ir1 C11 64.5(2) . . ?
N2 Ir1 C15 141.55(19) . . ?
N1 Ir1 C15 141.64(19) . . ?
C12 Ir1 C15 64.02(19) . . ?
C13 Ir1 C15 63.9(2) . . ?
C14 Ir1 C15 37.9(2) . . ?
C11 Ir1 C15 38.3(2) . . ?
N2 Ir1 Cl1 85.95(12) . . ?
N1 Ir1 Cl1 83.73(12) . . ?
C12 Ir1 Cl1 146.38(15) . . ?
C13 Ir1 Cl1 150.17(15) . . ?
C14 Ir1 Cl1 111.46(17) . . ?
C11 Ir1 Cl1 108.03(15) . . ?
C15 Ir1 Cl1 92.17(15) . . ?
C5 N1 C1 119.1(4) . . ?
C5 N1 Ir1 115.6(3) . . ?
C1 N1 Ir1 125.2(3) . . ?
C6 N2 C7 117.5(4) . . ?
C6 N2 Ir1 118.4(3) . . ?
C7 N2 Ir1 123.2(3) . . ?
O1 C6 N2 127.4(5) . . ?
O1 C6 C5 120.2(5) . . ?
N2 C6 C5 112.3(4) . . ?
N1 C5 C4 121.2(5) . . ?
N1 C5 C6 116.1(4) . . ?
C4 C5 C6 122.7(5) . . ?
C13 C12 C11 108.4(5) . . ?
C13 C12 C17 124.9(5) . . ?
C11 C12 C17 126.5(6) . . ?
C13 C12 Ir1 71.0(3) . . ?
C11 C12 Ir1 71.4(3) . . ?
C17 C12 Ir1 127.7(4) . . ?
C15 C11 C12 106.8(5) . . ?
C15 C11 C16 126.0(6) . . ?
C12 C11 C16 126.8(6) . . ?
C15 C11 Ir1 71.1(3) . . ?
C12 C11 Ir1 69.9(3) . . ?
C16 C11 Ir1 129.4(4) . . ?
C15 C14 C13 107.5(5) . . ?
C15 C14 C19 125.3(6) . . ?
C13 C14 C19 126.3(6) . . ?
C15 C14 Ir1 71.5(3) . . ?
C13 C14 Ir1 70.4(3) . . ?
C19 C14 Ir1 131.9(4) . . ?
N2 C7 C8 114.4(4) . . ?
C9 C8 C7 111.9(5) . . ?
N1 C1 C2 121.9(5) . . ?
C14 C15 C11 109.5(5) . . ?
C14 C15 C20 125.0(6) . . ?
C11 C15 C20 125.4(6) . . ?
C14 C15 Ir1 70.7(3) . . ?
C11 C15 Ir1 70.6(3) . . ?
C20 C15 Ir1 126.6(4) . . ?
C12 C13 C14 107.8(5) . . ?
C12 C13 C18 125.8(6) . . ?
C14 C13 C18 126.1(6) . . ?
C12 C13 Ir1 70.4(3) . . ?
C14 C13 Ir1 70.9(3) . . ?
C18 C13 Ir1 129.2(4) . . ?
C3 C4 C5 119.7(5) . . ?
C3 C2 C1 119.3(5) . . ?
C10 C9 C8 115.4(6) . . ?
C4 C3 C2 118.8(5) . . ?

loop_
_geom_bond_atom_site_label_1
_geom_bond_atom_site_label_2
_geom_bond_distance
_geom_bond_site_symmetry_2
_geom_bond_publ_flag
Ir1 N2 2.087(4) . ?
Ir1 N1 2.097(4) . ?
Ir1 C12 2.154(5) . ?
Ir1 C13 2.162(5) . ?
Ir1 C14 2.169(5) . ?
Ir1 C11 2.173(5) . ?
Ir1 C15 2.179(5) . ?
Ir1 Cl1 2.4061(13) . ?
N1 C5 1.339(6) . ?
N1 C1 1.340(7) . ?
N2 C6 1.323(6) . ?
N2 C7 1.460(6) . ?
C6 O1 1.253(6) . ?
C6 C5 1.495(7) . ?
C5 C4 1.390(7) . ?
C12 C13 1.426(8) . ?
C12 C11 1.435(8) . ?
C12 C17 1.498(8) . ?
C11 C15 1.426(8) . ?
C11 C16 1.500(8) . ?
C14 C15 1.411(8) . ?
C14 C13 1.436(8) . ?
C14 C19 1.504(9) . ?
C7 C8 1.512(8) . ?
C8 C9 1.510(7) . ?
C1 C2 1.382(8) . ?
C15 C20 1.502(8) . ?
C13 C18 1.506(8) . ?
C4 C3 1.369(9) . ?
C2 C3 1.375(9) . ?
C9 C10 1.502(9) . ?
